data_2312490
loop_
_publ_author_name
'Pavlovi&#x107;, Gordana'
'Lek&#x161;i&#x107;, Edislav'
'Me&#x161;trovi&#x107;, Ernest'

_publ_section_title
;
 Supramolecular synthons in hydrates and solvates of lamotrigine: a tool
 for cocrystal design.
;
_journal_coeditor_code AW5084
_journal_issue 3
_journal_name_full 'Acta crystallographica Section B, Structural science, crystal engineering and materials'
_journal_paper_doi 10.1107/S2052520624002567
_journal_volume 80
_journal_year 2024
_chemical_formula_moiety 'C9 H7 Cl2 N5, 2(C3 H8 O)'
_chemical_formula_sum 'C15 H23 Cl2 N5 O2'
_chemical_formula_weight 376.28
_space_group_crystal_system monoclinic
_space_group_IT_number 14
_space_group_name_Hall '-P 2yn'
_space_group_name_H-M_alt 'P 1 21/n 1'
_atom_sites_solution_hydrogens mixed
_audit_creation_method SHELXL-2014/7
_cell_angle_alpha 90
_cell_angle_beta 95.258(8)
_cell_angle_gamma 90
_cell_formula_units_Z 4
_cell_length_a 10.5757(10)
_cell_length_b 12.8768(19)
_cell_length_c 15.0121(17)
_cell_measurement_reflns_used 1076
_cell_measurement_temperature 296(2)
_cell_measurement_theta_max 72.4291
_cell_measurement_theta_min 2.9536
_cell_volume 2035.8(4)
_computing_cell_refinement 'CrysAlis RED, Oxford Diffraction Ltd.Version 1.171.36.21'
_computing_data_collection 'CrysAlis CCD, Oxford Diffraction Ltd.Version 1.171.36.21'
_computing_data_reduction 'CrysAlis RED, Oxford Diffraction Ltd.Version 1.171.36.21'
_computing_molecular_graphics 'MERCURY 3.7. (CCDC, 2008)'
_computing_publication_material 'SHELXL-2014/7 (Sheldrick, 2014)'
_computing_structure_refinement 'SHELXL-2014/7 (Sheldrick, 2014)'
_computing_structure_solution 'SHELXS-97 (Sheldrick, 1997)'
_diffrn_ambient_temperature 296(2)
_diffrn_measured_fraction_theta_full 1.000
_diffrn_measured_fraction_theta_max 1.000
_diffrn_measurement_device_type 'Xcalibur, Sapphire3, Gemini'
_diffrn_measurement_method '\w scans'
_diffrn_radiation_type CuK\a
_diffrn_radiation_wavelength 1.54184
_diffrn_reflns_av_R_equivalents 0.1093
_diffrn_reflns_av_unetI/netI 0.0641
_diffrn_reflns_Laue_measured_fraction_full 1.000
_diffrn_reflns_Laue_measured_fraction_max 1.000
_diffrn_reflns_limit_h_max 12
_diffrn_reflns_limit_h_min -10
_diffrn_reflns_limit_k_max 15
_diffrn_reflns_limit_k_min -15
_diffrn_reflns_limit_l_max 17
_diffrn_reflns_limit_l_min -17
_diffrn_reflns_number 20445
_diffrn_reflns_point_group_measured_fraction_full 1.000
_diffrn_reflns_point_group_measured_fraction_max 1.000
_diffrn_reflns_theta_full 67.491
_diffrn_reflns_theta_max 67.491
_diffrn_reflns_theta_min 4.532
_diffrn_source 'Enhance (Cu) X-ray Source'
_exptl_absorpt_coefficient_mu 3.009
_exptl_absorpt_correction_T_max 1.00000
_exptl_absorpt_correction_T_min 0.39737
_exptl_absorpt_correction_type multi-scan
_exptl_absorpt_process_details
;
CrysAlisPro, Agilent Technologies,
Version 1.171.36.21.
Empirical absorption correction using 
spherical harmonics,
implemented in SCALE3 ABSPACK scaling algorithm.
;
_exptl_crystal_colour colourless
_exptl_crystal_density_diffrn 1.228
_exptl_crystal_description prism
_exptl_crystal_F_000 792
_exptl_crystal_size_max 0.60
_exptl_crystal_size_mid 0.38
_exptl_crystal_size_min 0.24
_refine_diff_density_max 0.273
_refine_diff_density_min -0.334
_refine_diff_density_rms 0.063
_refine_ls_extinction_method none
_refine_ls_goodness_of_fit_ref 0.972
_refine_ls_hydrogen_treatment mixed
_refine_ls_matrix_type full
_refine_ls_number_parameters 256
_refine_ls_number_reflns 3668
_refine_ls_number_restraints 10
_refine_ls_restrained_S_all 0.973
_refine_ls_R_factor_all 0.1367
_refine_ls_R_factor_gt 0.0801
_refine_ls_shift/su_max 0.000
_refine_ls_shift/su_mean 0.000
_refine_ls_structure_factor_coef Fsqd
_refine_ls_weighting_details 'w=1/[\s^2^(Fo^2^)+(0.1359P)^2^] where P=(Fo^2^+2Fc^2^)/3'
_refine_ls_weighting_scheme calc
_refine_ls_wR_factor_gt 0.2146
_refine_ls_wR_factor_ref 0.2719
_reflns_Friedel_coverage 0.000
_reflns_number_gt 1794
_reflns_number_total 3668
_reflns_threshold_expression 'I > 2\s(I)'
_cod_data_source_file aw5084.cif
_cod_data_source_block LAM_2-propanol_solvate
_cod_original_sg_symbol_H-M 'P 21/n'
_cod_database_code 2312490
_shelx_shelxl_version_number 2014/7
_shelx_space_group_comment
;
The symmetry employed for this shelxl refinement is uniquely defined
by the following loop, which should always be used as a source of
symmetry information in preference to the above space-group names.
They are only intended as comments.
;

loop_
_space_group_symop_operation_xyz
'x, y, z'
'-x+1/2, y+1/2, -z+1/2'
'-x, -y, -z'
'x-1/2, -y-1/2, z-1/2'

loop_
_atom_site_label
_atom_site_type_symbol
_atom_site_fract_x
_atom_site_fract_y
_atom_site_fract_z
_atom_site_U_iso_or_equiv
_atom_site_adp_type
_atom_site_occupancy
_atom_site_site_symmetry_order
_atom_site_calc_flag
_atom_site_refinement_flags_posn
_atom_site_refinement_flags_adp
_atom_site_refinement_flags_occupancy
_atom_site_disorder_assembly
_atom_site_disorder_group
Cl1 Cl 0.06053(17) 0.49851(11) 0.19269(10) 0.1088(6) Uani 1 1 d . . . . .
Cl2 Cl -0.0667(2) 0.36294(18) 0.03533(11) 0.1466(9) Uani 1 1 d . . . . .
O1 O 0.0146(4) 0.1620(6) 0.7384(3) 0.151(2) Uani 1 1 d D . . . .
H11O H -0.041(6) 0.184(7) 0.768(5) 0.181 Uiso 1 1 d D U . . .
O2 O 0.2331(4) 0.6938(4) 0.6910(3) 0.1110(13) Uani 1 1 d D . . . .
H12O H 0.299(4) 0.686(5) 0.725(4) 0.133 Uiso 1 1 d D U . . .
N1 N 0.3187(3) 0.3837(3) 0.3625(2) 0.0649(9) Uani 1 1 d . . . . .
N2 N 0.3727(3) 0.4364(3) 0.4344(2) 0.0632(9) Uani 1 1 d . . . . .
N3 N 0.3479(3) 0.5382(4) 0.5559(3) 0.0751(11) Uani 1 1 d D . . . .
N4 N 0.1665(3) 0.4786(3) 0.4767(2) 0.0674(9) Uani 1 1 d . . . . .
N5 N -0.0113(4) 0.4158(4) 0.3959(3) 0.0838(12) Uani 1 1 d D . . . .
C1 C 0.1427(4) 0.3178(4) 0.2673(3) 0.0662(11) Uani 1 1 d . . . . .
C2 C 0.0753(4) 0.3659(4) 0.1945(3) 0.0733(12) Uani 1 1 d . . . . .
C3 C 0.0228(5) 0.3060(5) 0.1238(3) 0.0888(15) Uani 1 1 d . . . . .
C4 C 0.0403(6) 0.2015(5) 0.1232(4) 0.1062(19) Uani 1 1 d . . . . .
H4 H 0.0048 0.1620 0.0753 0.127 Uiso 1 1 calc R U . . .
C5 C 0.1099(7) 0.1544(5) 0.1929(5) 0.119(2) Uani 1 1 d . . . . .
H5 H 0.1237 0.0831 0.1917 0.142 Uiso 1 1 calc R U . . .
C6 C 0.1602(5) 0.2121(4) 0.2655(4) 0.0947(16) Uani 1 1 d . . . . .
H6 H 0.2060 0.1792 0.3133 0.114 Uiso 1 1 calc R U . . .
C7 C 0.1947(4) 0.3784(3) 0.3462(3) 0.0609(10) Uani 1 1 d . . . . .
C8 C 0.2938(4) 0.4831(3) 0.4865(3) 0.0618(10) Uani 1 1 d . . . . .
C9 C 0.1151(4) 0.4252(3) 0.4064(3) 0.0644(11) Uani 1 1 d . . . . .
C10 C -0.0376(8) 0.1601(9) 0.6473(5) 0.135(3) Uani 1 1 d D . . . .
H10A H -0.1080 0.2098 0.6403 0.162 Uiso 0.52(3) 1 calc R U P A 1
H10B H -0.1242 0.1329 0.6470 0.162 Uiso 0.48(3) 1 calc R U P A 2
C11A C -0.087(2) 0.0571(12) 0.6249(11) 0.144(8) Uani 0.52(3) 1 d D . P A 1
H11A H -0.1224 0.0561 0.5636 0.216 Uiso 0.52(3) 1 calc R U P A 1
H11B H -0.0200 0.0070 0.6333 0.216 Uiso 0.52(3) 1 calc R U P A 1
H11C H -0.1525 0.0401 0.6630 0.216 Uiso 0.52(3) 1 calc R U P A 1
C11B C 0.032(5) 0.089(4) 0.593(3) 0.40(5) Uani 0.48(3) 1 d D . P A 2
H11D H -0.0058 0.0896 0.5326 0.596 Uiso 0.48(3) 1 calc R U P A 2
H11E H 0.1189 0.1105 0.5948 0.596 Uiso 0.48(3) 1 calc R U P A 2
H11F H 0.0280 0.0198 0.6170 0.596 Uiso 0.48(3) 1 calc R U P A 2
C12A C 0.060(3) 0.193(3) 0.5894(13) 0.21(2) Uani 0.52(3) 1 d D . P A 1
H12A H 0.0251 0.1918 0.5281 0.321 Uiso 0.52(3) 1 calc R U P A 1
H12B H 0.0874 0.2622 0.6052 0.321 Uiso 0.52(3) 1 calc R U P A 1
H12C H 0.1311 0.1465 0.5971 0.321 Uiso 0.52(3) 1 calc R U P A 1
C12B C -0.049(4) 0.2711(15) 0.623(2) 0.216(18) Uani 0.48(3) 1 d D . P A 2
H12D H -0.0837 0.2774 0.5619 0.324 Uiso 0.48(3) 1 calc R U P A 2
H12E H -0.1037 0.3052 0.6613 0.324 Uiso 0.48(3) 1 calc R U P A 2
H12F H 0.0336 0.3028 0.6300 0.324 Uiso 0.48(3) 1 calc R U P A 2
C13 C 0.2862(12) 0.8237(8) 0.5907(7) 0.201(5) Uani 1 1 d . . . . .
H13A H 0.3762 0.8224 0.6065 0.302 Uiso 1 1 calc R U . . .
H13B H 0.2617 0.8913 0.5682 0.302 Uiso 1 1 calc R U . . .
H13C H 0.2643 0.7726 0.5453 0.302 Uiso 1 1 calc R U . . .
C14 C 0.2219(9) 0.8015(7) 0.6672(6) 0.141(3) Uani 1 1 d . . . . .
H14 H 0.1320 0.8098 0.6462 0.170 Uiso 1 1 calc R U . . .
C15 C 0.2406(8) 0.8731(6) 0.7457(6) 0.162(4) Uani 1 1 d . . . . .
H15A H 0.1827 0.8549 0.7887 0.243 Uiso 1 1 calc R U . . .
H15B H 0.2250 0.9433 0.7261 0.243 Uiso 1 1 calc R U . . .
H15C H 0.3263 0.8671 0.7725 0.243 Uiso 1 1 calc R U . . .
H2N3 H 0.4289(14) 0.546(6) 0.561(6) 0.194 Uiso 1 1 d D U . . .
H1N5 H -0.058(6) 0.447(6) 0.432(4) 0.194 Uiso 1 1 d D U . . .
H1N3 H 0.309(7) 0.571(6) 0.595(4) 0.194 Uiso 1 1 d D U . . .
H2N5 H -0.041(8) 0.369(5) 0.359(4) 0.194 Uiso 1 1 d D U . . .

loop_
_atom_site_aniso_label
_atom_site_aniso_U_11
_atom_site_aniso_U_22
_atom_site_aniso_U_33
_atom_site_aniso_U_23
_atom_site_aniso_U_13
_atom_site_aniso_U_12
Cl1 0.1308(14) 0.0950(11) 0.0965(10) 0.0012(7) -0.0125(9) 0.0158(8)
Cl2 0.1386(17) 0.209(2) 0.0844(10) -0.0181(11) -0.0308(10) 0.0109(14)
O1 0.078(3) 0.269(7) 0.105(4) 0.040(4) 0.010(2) -0.016(4)
O2 0.089(3) 0.121(3) 0.119(3) -0.020(3) -0.010(2) -0.014(2)
N1 0.055(2) 0.076(2) 0.064(2) -0.0070(16) 0.0053(15) 0.0036(16)
N2 0.0465(18) 0.077(2) 0.065(2) -0.0044(16) 0.0024(14) 0.0038(15)
N3 0.051(2) 0.104(3) 0.070(2) -0.023(2) 0.0011(17) -0.001(2)
N4 0.0458(18) 0.089(3) 0.067(2) -0.0168(18) 0.0032(14) -0.0007(16)
N5 0.044(2) 0.119(4) 0.089(3) -0.035(2) 0.0042(17) -0.002(2)
C1 0.052(2) 0.079(3) 0.068(2) -0.013(2) 0.0086(18) 0.002(2)
C2 0.060(3) 0.087(3) 0.073(3) -0.014(2) 0.007(2) 0.001(2)
C3 0.073(3) 0.125(5) 0.067(3) -0.024(3) -0.001(2) -0.001(3)
C4 0.099(4) 0.116(5) 0.103(4) -0.049(4) 0.008(3) -0.022(4)
C5 0.151(6) 0.092(4) 0.111(5) -0.039(4) 0.001(4) -0.001(4)
C6 0.099(4) 0.084(4) 0.099(4) -0.023(3) -0.002(3) 0.009(3)
C7 0.053(2) 0.069(2) 0.060(2) -0.0059(18) 0.0027(17) 0.0001(19)
C8 0.052(2) 0.071(3) 0.063(2) 0.0004(19) 0.0021(17) 0.0023(18)
C9 0.045(2) 0.080(3) 0.068(2) -0.012(2) 0.0023(17) 0.0015(19)
C10 0.124(6) 0.179(9) 0.102(5) 0.026(5) 0.011(4) -0.007(5)
C11A 0.19(2) 0.123(14) 0.127(12) -0.007(10) 0.029(11) 0.025(12)
C11B 0.39(9) 0.48(8) 0.31(5) -0.10(6) 0.00(5) 0.30(8)
C12A 0.24(3) 0.31(5) 0.106(12) 0.025(19) 0.069(15) -0.09(3)
C12B 0.31(4) 0.15(2) 0.18(2) 0.065(17) -0.06(3) -0.01(2)
C13 0.281(14) 0.171(9) 0.156(9) 0.010(7) 0.040(9) -0.042(9)
C14 0.143(7) 0.122(6) 0.157(8) -0.013(6) 0.004(6) -0.010(5)
C15 0.152(8) 0.137(6) 0.201(9) -0.075(6) 0.041(6) -0.018(5)

loop_
_atom_type_symbol
_atom_type_description
_atom_type_scat_dispersion_real
_atom_type_scat_dispersion_imag
_atom_type_scat_source
C C 0.0181 0.0091 'International Tables Vol C Tables 4.2.6.8 and 6.1.1.4'
H H 0.0000 0.0000 'International Tables Vol C Tables 4.2.6.8 and 6.1.1.4'
Cl Cl 0.3639 0.7018 'International Tables Vol C Tables 4.2.6.8 and 6.1.1.4'
N N 0.0311 0.0180 'International Tables Vol C Tables 4.2.6.8 and 6.1.1.4'
O O 0.0492 0.0322 'International Tables Vol C Tables 4.2.6.8 and 6.1.1.4'

loop_
_geom_angle_atom_site_label_1
_geom_angle_atom_site_label_2
_geom_angle_atom_site_label_3
_geom_angle
_geom_angle_site_symmetry_1
_geom_angle_site_symmetry_3
_geom_angle_publ_flag
C10 O1 H11O 107(6) . . ?
C14 O2 H12O 108(5) . . ?
C7 N1 N2 120.9(3) . . ?
C8 N2 N1 116.8(3) . . ?
C8 N3 H2N3 119(6) . . ?
C8 N3 H1N3 127(6) . . ?
H2N3 N3 H1N3 114(7) . . ?
C9 N4 C8 116.2(3) . . ?
C9 N5 H1N5 121(6) . . ?
C9 N5 H2N5 116(6) . . ?
H1N5 N5 H2N5 122(8) . . ?
C6 C1 C2 119.0(4) . . ?
C6 C1 C7 119.8(4) . . ?
C2 C1 C7 121.3(4) . . ?
C3 C2 C1 119.5(5) . . ?
C3 C2 Cl1 120.9(4) . . ?
C1 C2 Cl1 119.6(3) . . ?
C4 C3 C2 120.8(5) . . ?
C4 C3 Cl2 118.8(4) . . ?
C2 C3 Cl2 120.4(5) . . ?
C3 C4 C5 119.9(5) . . ?
C3 C4 H4 120.1 . . ?
C5 C4 H4 120.1 . . ?
C4 C5 C6 120.4(6) . . ?
C4 C5 H5 119.8 . . ?
C6 C5 H5 119.8 . . ?
C1 C6 C5 120.3(6) . . ?
C1 C6 H6 119.8 . . ?
C5 C6 H6 119.8 . . ?
N1 C7 C9 119.9(4) . . ?
N1 C7 C1 117.8(4) . . ?
C9 C7 C1 122.2(4) . . ?
N2 C8 N4 126.1(4) . . ?
N2 C8 N3 116.5(4) . . ?
N4 C8 N3 117.3(4) . . ?
N4 C9 N5 118.1(4) . . ?
N4 C9 C7 119.8(4) . . ?
N5 C9 C7 122.0(4) . . ?
O1 C10 C11A 109.7(10) . . ?
O1 C10 C11B 111.8(18) . . ?
O1 C10 C12A 109.3(11) . . ?
C11A C10 C12A 112.6(15) . . ?
O1 C10 C12B 103.6(12) . . ?
C11B C10 C12B 120(2) . . ?
O1 C10 H10A 108.4 . . ?
C11A C10 H10A 108.4 . . ?
C12A C10 H10A 108.4 . . ?
O1 C10 H10B 106.9 . . ?
C11B C10 H10B 106.9 . . ?
C12B C10 H10B 106.9 . . ?
C10 C11A H11A 109.5 . . ?
C10 C11A H11B 109.5 . . ?
H11A C11A H11B 109.5 . . ?
C10 C11A H11C 109.5 . . ?
H11A C11A H11C 109.5 . . ?
H11B C11A H11C 109.5 . . ?
C10 C11B H11D 109.5 . . ?
C10 C11B H11E 109.5 . . ?
H11D C11B H11E 109.5 . . ?
C10 C11B H11F 109.5 . . ?
H11D C11B H11F 109.5 . . ?
H11E C11B H11F 109.5 . . ?
C10 C12A H12A 109.5 . . ?
C10 C12A H12B 109.5 . . ?
H12A C12A H12B 109.5 . . ?
C10 C12A H12C 109.5 . . ?
H12A C12A H12C 109.5 . . ?
H12B C12A H12C 109.5 . . ?
C10 C12B H12D 109.5 . . ?
C10 C12B H12E 109.5 . . ?
H12D C12B H12E 109.5 . . ?
C10 C12B H12F 109.5 . . ?
H12D C12B H12F 109.5 . . ?
H12E C12B H12F 109.5 . . ?
C14 C13 H13A 109.5 . . ?
C14 C13 H13B 109.5 . . ?
H13A C13 H13B 109.5 . . ?
C14 C13 H13C 109.5 . . ?
H13A C13 H13C 109.5 . . ?
H13B C13 H13C 109.5 . . ?
C13 C14 O2 111.3(8) . . ?
C13 C14 C15 118.4(8) . . ?
O2 C14 C15 113.5(7) . . ?
C13 C14 H14 103.9 . . ?
O2 C14 H14 103.9 . . ?
C15 C14 H14 103.9 . . ?
C14 C15 H15A 109.5 . . ?
C14 C15 H15B 109.5 . . ?
H15A C15 H15B 109.5 . . ?
C14 C15 H15C 109.5 . . ?
H15A C15 H15C 109.5 . . ?
H15B C15 H15C 109.5 . . ?

loop_
_geom_bond_atom_site_label_1
_geom_bond_atom_site_label_2
_geom_bond_distance
_geom_bond_site_symmetry_2
_geom_bond_publ_flag
Cl1 C2 1.714(5) . ?
Cl2 C3 1.723(6) . ?
O1 C10 1.427(8) . ?
O1 H11O 0.82(2) . ?
O2 C14 1.435(9) . ?
O2 H12O 0.83(2) . ?
N1 C7 1.313(5) . ?
N1 N2 1.356(4) . ?
N2 C8 1.337(5) . ?
N3 C8 1.344(5) . ?
N3 H2N3 0.859(10) . ?
N3 H1N3 0.861(10) . ?
N4 C9 1.332(5) . ?
N4 C8 1.342(5) . ?
N5 C9 1.336(5) . ?
N5 H1N5 0.862(10) . ?
N5 H2N5 0.861(10) . ?
C1 C6 1.374(6) . ?
C1 C2 1.395(6) . ?
C1 C7 1.482(5) . ?
C2 C3 1.386(6) . ?
C3 C4 1.358(8) . ?
C4 C5 1.366(9) . ?
C4 H4 0.9300 . ?
C5 C6 1.384(7) . ?
C5 H5 0.9300 . ?
C6 H6 0.9300 . ?
C7 C9 1.424(5) . ?
C10 C11A 1.455(14) . ?
C10 C11B 1.466(17) . ?
C10 C12A 1.471(14) . ?
C10 C12B 1.478(14) . ?
C10 H10A 0.9800 . ?
C10 H10B 0.9800 . ?
C11A H11A 0.9600 . ?
C11A H11B 0.9600 . ?
C11A H11C 0.9600 . ?
C11B H11D 0.9600 . ?
C11B H11E 0.9600 . ?
C11B H11F 0.9600 . ?
C12A H12A 0.9600 . ?
C12A H12B 0.9600 . ?
C12A H12C 0.9600 . ?
C12B H12D 0.9600 . ?
C12B H12E 0.9600 . ?
C12B H12F 0.9600 . ?
C13 C14 1.418(11) . ?
C13 H13A 0.9600 . ?
C13 H13B 0.9600 . ?
C13 H13C 0.9600 . ?
C14 C15 1.494(9) . ?
C14 H14 0.9800 . ?
C15 H15A 0.9600 . ?
C15 H15B 0.9600 . ?
C15 H15C 0.9600 . ?

loop_
_geom_torsion_atom_site_label_1
_geom_torsion_atom_site_label_2
_geom_torsion_atom_site_label_3
_geom_torsion_atom_site_label_4
_geom_torsion
_geom_torsion_site_symmetry_1
_geom_torsion_site_symmetry_2
_geom_torsion_site_symmetry_3
_geom_torsion_site_symmetry_4
_geom_torsion_publ_flag
C7 N1 N2 C8 -0.8(6) . . . . ?
C6 C1 C2 C3 2.7(7) . . . . ?
C7 C1 C2 C3 -176.8(4) . . . . ?
C6 C1 C2 Cl1 -176.2(4) . . . . ?
C7 C1 C2 Cl1 4.2(6) . . . . ?
C1 C2 C3 C4 -2.4(8) . . . . ?
Cl1 C2 C3 C4 176.5(4) . . . . ?
C1 C2 C3 Cl2 177.2(4) . . . . ?
Cl1 C2 C3 Cl2 -3.9(6) . . . . ?
C2 C3 C4 C5 0.2(9) . . . . ?
Cl2 C3 C4 C5 -179.4(5) . . . . ?
C3 C4 C5 C6 1.7(11) . . . . ?
C2 C1 C6 C5 -0.9(8) . . . . ?
C7 C1 C6 C5 178.7(5) . . . . ?
C4 C5 C6 C1 -1.4(10) . . . . ?
N2 N1 C7 C9 -2.4(6) . . . . ?
N2 N1 C7 C1 -178.9(4) . . . . ?
C6 C1 C7 N1 66.2(6) . . . . ?
C2 C1 C7 N1 -114.2(5) . . . . ?
C6 C1 C7 C9 -110.3(5) . . . . ?
C2 C1 C7 C9 69.3(6) . . . . ?
N1 N2 C8 N4 3.4(6) . . . . ?
N1 N2 C8 N3 -177.8(4) . . . . ?
C9 N4 C8 N2 -2.4(6) . . . . ?
C9 N4 C8 N3 178.8(4) . . . . ?
C8 N4 C9 N5 177.8(4) . . . . ?
C8 N4 C9 C7 -1.0(6) . . . . ?
N1 C7 C9 N4 3.3(6) . . . . ?
C1 C7 C9 N4 179.7(4) . . . . ?
N1 C7 C9 N5 -175.4(5) . . . . ?
C1 C7 C9 N5 1.0(7) . . . . ?
